data_7215694
loop_
_publ_author_name
'Singh, Shiv Shankar'
'Thakur, Tejender S.'

_publ_section_title
;
 New crystalline salt forms of levofloxacin: conformational analysis and
 attempts towards the crystal structure prediction of the anhydrous form
;
_journal_issue 20
_journal_name_full CrystEngComm
_journal_page_first 4215
_journal_paper_doi 10.1039/c4ce00263f
_journal_volume 16
_journal_year 2014
_chemical_absolute_configuration unk
_chemical_compound_source 'see text'
_chemical_formula_moiety 'C18 H21 F N3 O4, 0.5(C4 O4), 2(O)'
_chemical_formula_sum 'C20 H21 F N3 O8'
_chemical_formula_weight 450.40
_chemical_name_systematic ?
_space_group_IT_number 5
_symmetry_cell_setting monoclinic
_symmetry_Int_Tables_number 5
_symmetry_space_group_name_Hall 'C 2y'
_symmetry_space_group_name_H-M 'C 1 2 1'
_atom_sites_solution_hydrogens geom
_atom_sites_solution_primary direct
_atom_sites_solution_secondary difmap
_cell_angle_alpha 90
_cell_angle_beta 110.106(17)
_cell_angle_gamma 90
_cell_formula_units_Z 4
_cell_length_a 17.06(2)
_cell_length_b 6.916(7)
_cell_length_c 19.12(2)
_cell_measurement_reflns_used 1949
_cell_measurement_temperature 293(2)
_cell_measurement_theta_max 25.3
_cell_measurement_theta_min 3.2
_cell_volume 2118(4)
_computing_cell_refinement
;
CrystalClear-SM Expert 2.1 b24 (Rigaku, 2012)
;
_computing_data_collection
;
CrystalClear-SM Expert 2.1 b24 (Rigaku, 2012)
;
_computing_data_reduction
;
CrystalClear-SM Expert 2.1 b24 (Rigaku, 2012)
;
_computing_publication_material 'PLATON (Spek, 2003)'
_computing_structure_refinement 'SHELXL-97 (Sheldrick, 1997)'
_diffrn_ambient_temperature 293(2)
_diffrn_detector CCD
_diffrn_detector_area_resol_mean 28.5714
_diffrn_measured_fraction_theta_full 0.987
_diffrn_measured_fraction_theta_max 0.987
_diffrn_measurement_details
;
scan:
    Number of images: 200
               Slice: -30.0000 - 70.0000
         Image width: 0.5000
            Exp time: 25.0000
       Rotation axis: Omega
               Omega: 0.0000
               Kappa: 60.0000
                 Phi: 0.0000
                 XTD: 45.1428
              2theta: -19.6855
scan:
    Number of images: 200
               Slice: -30.0000 - 70.0000
         Image width: 0.5000
            Exp time: 25.0000
       Rotation axis: Omega
               Omega: 0.0000
               Kappa: 60.0000
                 Phi: 90.0000
                 XTD: 45.1428
              2theta: -19.6855
scan:
    Number of images: 200
               Slice: -110.0000 - -10.0000
         Image width: 0.5000
            Exp time: 25.0000
       Rotation axis: Omega
               Omega: 0.0000
               Kappa: -60.0000
                 Phi: 180.0000
                 XTD: 45.1428
              2theta: -19.6855
scan:
    Number of images: 200
               Slice: -110.0000 - -10.0000
         Image width: 0.5000
            Exp time: 25.0000
       Rotation axis: Omega
               Omega: 0.0000
               Kappa: -60.0000
                 Phi: 270.0000
                 XTD: 45.1428
              2theta: -19.6855

;
_diffrn_measurement_device
;
AFC12 (Right): Kappa 3 circle
;
_diffrn_measurement_device_type
;
Rigaku Saturn724+ (4x4 bin mode)
;
_diffrn_measurement_method 'profile data from \w-scans'
_diffrn_measurement_specimen_support Fiber
_diffrn_orient_matrix_type XPlain
_diffrn_orient_matrix_UB_11 0.001900
_diffrn_orient_matrix_UB_12 -0.054424
_diffrn_orient_matrix_UB_13 0.011742
_diffrn_orient_matrix_UB_21 -0.144516
_diffrn_orient_matrix_UB_22 -0.004754
_diffrn_orient_matrix_UB_23 0.001351
_diffrn_orient_matrix_UB_31 0.000603
_diffrn_orient_matrix_UB_32 -0.033332
_diffrn_orient_matrix_UB_33 -0.052778
_diffrn_radiation_monochromator Confocal
_diffrn_radiation_probe x-ray
_diffrn_radiation_type MoK\a
_diffrn_radiation_wavelength 0.71073
_diffrn_reflns_av_R_equivalents 0.0602
_diffrn_reflns_av_sigmaI/netI 0.0936
_diffrn_reflns_limit_h_max 20
_diffrn_reflns_limit_h_min -17
_diffrn_reflns_limit_k_max 8
_diffrn_reflns_limit_k_min -7
_diffrn_reflns_limit_l_max 22
_diffrn_reflns_limit_l_min -22
_diffrn_reflns_number 8156
_diffrn_reflns_reduction_process
;
;
_diffrn_reflns_theta_full 25.29
_diffrn_reflns_theta_max 25.29
_diffrn_reflns_theta_min 3.21
_diffrn_reflns_transf_matrix_11 0.001900
_diffrn_reflns_transf_matrix_12 -0.054424
_diffrn_reflns_transf_matrix_13 0.011742
_diffrn_reflns_transf_matrix_21 -0.144516
_diffrn_reflns_transf_matrix_22 -0.004754
_diffrn_reflns_transf_matrix_23 0.001351
_diffrn_reflns_transf_matrix_31 0.000603
_diffrn_reflns_transf_matrix_32 -0.033332
_diffrn_reflns_transf_matrix_33 -0.052778
_diffrn_source MicroMax003_Mo
_diffrn_source_current 0.6
_diffrn_source_power 0.0
_diffrn_source_voltage 50.0
_exptl_absorpt_coefficient_mu 0.116
_exptl_absorpt_correction_T_max 1.000
_exptl_absorpt_correction_T_min 0.377
_exptl_absorpt_correction_type multi-scan
_exptl_absorpt_process_details 'REQAB (Rigaku, 1998)'
_exptl_crystal_colour Colorless
_exptl_crystal_density_diffrn 1.413
_exptl_crystal_density_method 'Not Measured'
_exptl_crystal_description Platelet
_exptl_crystal_F_000 940
_exptl_crystal_size_max 0.400
_exptl_crystal_size_mid 0.100
_exptl_crystal_size_min 0.030
_refine_diff_density_max 0.335
_refine_diff_density_min -0.400
_refine_diff_density_rms 0.094
_refine_ls_abs_structure_details 'Flack H.D. (1983), Acta Cryst. A39, 876-881'
_refine_ls_abs_structure_Flack 0.000
_refine_ls_extinction_method none
_refine_ls_goodness_of_fit_ref 1.018
_refine_ls_hydrogen_treatment mixed
_refine_ls_matrix_type full
_refine_ls_number_parameters 293
_refine_ls_number_reflns 3717
_refine_ls_number_restraints 1
_refine_ls_restrained_S_all 1.018
_refine_ls_R_factor_all 0.1369
_refine_ls_R_factor_gt 0.0834
_refine_ls_shift/su_max 0.000
_refine_ls_shift/su_mean 0.000
_refine_ls_structure_factor_coef Fsqd
_refine_ls_weighting_details 'calc w=1/[\s^2^(Fo^2^)+(0.1459P)^2^]         where P=(Fo^2^+2Fc^2^)/3'
_refine_ls_weighting_scheme calc
_refine_ls_wR_factor_gt 0.2168
_refine_ls_wR_factor_ref 0.2733
_reflns_number_gt 1934
_reflns_number_total 3717
_reflns_shell_number_unique_all 4170
_reflns_threshold_expression I>2\s(I)
_cod_data_source_file c4ce00263f2.cif
_cod_data_source_block LevoSuccA293K
_cod_depositor_comments
;
The following automatic conversions were performed:

'_symmetry_cell_setting' value 'Monoclinic' changed to 'monoclinic'
according to
/usr/data/users/saulius/crontab/automatic-downloads/current/RSC/lib/dictionaries/cif_core.dic
dictionary named 'cif_core.dic' version 2.4.2 from 2011-04-26.

Automatic conversion script
Id: cif_fix_values 2281 2013-09-26 08:29:07Z andrius 
;
_cod_original_sg_symbol_H-M 'C 2'
_cod_original_formula_sum 'C20 H21 F1 N3 O8'
_cod_database_code 7215694

loop_
_symmetry_equiv_pos_site_id
_symmetry_equiv_pos_as_xyz
1 x,y,z
2 -x,y,-z
3 1/2+x,1/2+y,z
4 1/2-x,1/2+y,-z

loop_
_atom_site_aniso_label
_atom_site_aniso_U_11
_atom_site_aniso_U_22
_atom_site_aniso_U_33
_atom_site_aniso_U_23
_atom_site_aniso_U_13
_atom_site_aniso_U_12
F1 0.0282(14) 0.121(4) 0.0652(19) 0.009(2) 0.0195(13) -0.001(2)
O1 0.057(2) 0.112(4) 0.068(3) -0.004(3) 0.039(2) 0.000(3)
O2 0.066(2) 0.097(4) 0.057(2) -0.003(3) 0.031(2) -0.003(3)
O3 0.049(2) 0.090(3) 0.0405(19) 0.001(2) 0.0070(16) 0.004(3)
O4 0.0290(16) 0.098(4) 0.047(2) 0.005(2) 0.0137(15) 0.008(2)
N1 0.0307(19) 0.051(3) 0.049(2) 0.002(3) 0.0200(17) 0.001(2)
N2 0.041(2) 0.081(4) 0.045(2) 0.004(3) 0.0174(18) 0.016(3)
N3 0.051(3) 0.086(4) 0.056(3) 0.001(3) 0.028(3) 0.007(3)
C1 0.040(3) 0.050(3) 0.052(3) 0.002(3) 0.023(2) -0.006(3)
C2 0.042(3) 0.040(3) 0.053(3) 0.005(3) 0.024(2) 0.003(3)
C3 0.042(3) 0.037(3) 0.050(3) 0.001(3) 0.016(2) -0.008(3)
C4 0.035(3) 0.055(4) 0.045(3) 0.004(3) 0.009(2) -0.001(3)
C5 0.026(2) 0.058(4) 0.059(3) 0.012(3) 0.018(2) 0.001(3)
C6 0.030(2) 0.054(3) 0.047(3) 0.002(3) 0.015(2) 0.004(3)
C7 0.028(2) 0.055(3) 0.046(3) 0.003(3) 0.012(2) 0.002(3)
C8 0.028(2) 0.037(3) 0.052(3) 0.000(3) 0.015(2) 0.001(3)
C9 0.035(2) 0.033(3) 0.047(3) 0.000(3) 0.013(2) -0.005(3)
C10 0.055(3) 0.057(4) 0.051(3) 0.009(3) 0.019(3) 0.000(3)
C11 0.036(3) 0.080(5) 0.053(3) 0.012(3) 0.019(2) 0.009(3)
C12 0.034(3) 0.071(4) 0.058(3) 0.003(4) 0.017(2) 0.004(3)
C13 0.063(4) 0.103(7) 0.077(5) 0.000(5) 0.011(3) -0.028(5)
C14 0.052(3) 0.077(5) 0.060(4) 0.012(3) 0.025(3) 0.012(3)
C15 0.044(3) 0.095(5) 0.051(3) 0.004(4) 0.022(2) 0.006(4)
C16 0.096(6) 0.072(5) 0.071(5) 0.005(4) 0.048(4) 0.011(4)
C17 0.048(3) 0.101(6) 0.050(3) 0.027(4) 0.027(3) 0.028(4)
C18 0.091(6) 0.138(9) 0.086(6) -0.039(6) 0.028(5) -0.025(6)
O7 0.183(9) 0.244(13) 0.189(9) 0.056(10) -0.017(8) -0.042(9)
O8 0.46(2) 0.49(4) 0.285(16) 0.12(2) 0.124(18) 0.20(3)

loop_
_atom_site_label
_atom_site_type_symbol
_atom_site_thermal_displace_type
_atom_site_fract_x
_atom_site_fract_y
_atom_site_fract_z
_atom_site_occupancy
_atom_site_U_iso_or_equiv
_atom_site_calc_flag
_atom_site_refinement_flags
F1 F Uani 0.04855(17) 0.1933(7) 0.10702(18) 1.000 0.0706(15) . .
O1 O Uani 0.4135(3) 0.1592(9) -0.0997(2) 1.000 0.0745(18) . .
O2 O Uani 0.2784(3) 0.1682(9) -0.1631(2) 1.000 0.0708(16) . .
O3 O Uani 0.1742(2) 0.1800(8) -0.09652(19) 1.000 0.0620(14) . .
O4 O Uani 0.33815(19) 0.1346(8) 0.23785(19) 1.000 0.0578(16) . .
N1 N Uani 0.3687(2) 0.1503(7) 0.1018(2) 1.000 0.0419(14) . .
N2 N Uani 0.1733(3) 0.1645(10) 0.2395(2) 1.000 0.0550(16) . .
N3 N Uani 0.2338(3) 0.3395(10) 0.3855(3) 1.000 0.0618(19) . .
C1 C Uani 0.3831(3) 0.1598(10) 0.0373(3) 1.000 0.0455(17) . .
C2 C Uani 0.3192(3) 0.1639(10) -0.0313(3) 1.000 0.0430(17) . .
C3 C Uani 0.2349(3) 0.1698(9) -0.0350(3) 1.000 0.0430(17) . .
C4 C Uani 0.1383(3) 0.1808(10) 0.0378(3) 1.000 0.0462(19) . .
C5 C Uani 0.1278(3) 0.1814(10) 0.1053(3) 1.000 0.0468(18) . .
C6 C Uani 0.1932(3) 0.1643(10) 0.1739(3) 1.000 0.0432(16) . .
C7 C Uani 0.2737(3) 0.1464(10) 0.1716(3) 1.000 0.0432(16) . .
C8 C Uani 0.2863(3) 0.1550(9) 0.1024(3) 1.000 0.0387(16) . .
C9 C Uani 0.2203(3) 0.1674(9) 0.0366(2) 1.000 0.0386(16) . .
C10 C Uani 0.3421(3) 0.1649(11) -0.0997(3) 1.000 0.0541(19) . .
C11 C Uani 0.4129(3) 0.0427(11) 0.2308(3) 1.000 0.055(2) . .
C12 C Uani 0.4400(3) 0.1533(11) 0.1734(3) 1.000 0.0540(19) . .
C13 C Uani 0.4668(4) 0.3587(14) 0.1974(4) 1.000 0.084(3) . .
C14 C Uani 0.2152(4) 0.0478(11) 0.3050(3) 1.000 0.062(2) . .
C15 C Uani 0.2737(3) 0.1633(13) 0.3691(3) 1.000 0.062(2) . .
C16 C Uani 0.1949(5) 0.4538(12) 0.3175(4) 1.000 0.075(3) . .
C17 C Uani 0.1325(4) 0.3346(12) 0.2569(3) 1.000 0.064(2) . .
C18 C Uani 0.2947(5) 0.4569(16) 0.4477(5) 1.000 0.106(4) . .
O5B O Uiso 0.4022(5) 0.7236(15) 0.5748(5) 0.527(17) 0.057(3) . .
O6B O Uiso 0.3925(11) 1.038(3) 0.5478(11) 0.527(17) 0.124(6) . .
C19B C Uiso 0.4314(8) 0.886(2) 0.5567(6) 0.527(17) 0.049(3) . .
C20B C Uiso 0.5084(9) 0.841(3) 0.5320(7) 0.527(17) 0.069(4) . .
O5A O Uiso 0.3805(8) 0.812(2) 0.5486(7) 0.473(17) 0.074(4) . .
O6A O Uiso 0.4117(7) 1.1038(19) 0.5902(7) 0.473(17) 0.080(4) . .
C19A C Uiso 0.4232(10) 0.992(3) 0.5695(10) 0.473(17) 0.054(4) . .
C20A C Uiso 0.5025(12) 0.965(4) 0.5327(9) 0.473(17) 0.085(6) . .
O7 O Uani 0.4973(7) 0.414(2) 0.6065(6) 1.000 0.226(6) . .
O8 O Uani 0.3609(15) 0.601(4) 0.3073(10) 1.000 0.413(16) . .
H1 H Uiso 0.43810 0.16370 0.03850 1.000 0.0550 calc R
H3 H Uiso 0.23550 0.13970 -0.15530 1.000 0.1060 calc R
H3N H Uiso 0.194(3) 0.300(8) 0.395(3) 1.000 0.037(15) . .
H4 H Uiso 0.09270 0.18890 -0.00610 1.000 0.0560 calc R
H11A H Uiso 0.40080 -0.09060 0.21510 1.000 0.0670 calc R
H11B H Uiso 0.45780 0.04360 0.27870 1.000 0.0670 calc R
H12 H Uiso 0.48700 0.08480 0.16650 1.000 0.0650 calc R
H13A H Uiso 0.42120 0.42780 0.20430 1.000 0.1260 calc R
H13B H Uiso 0.48300 0.42160 0.15970 1.000 0.1260 calc R
H13C H Uiso 0.51320 0.35690 0.24330 1.000 0.1260 calc R
H14A H Uiso 0.24670 -0.05330 0.29140 1.000 0.0740 calc R
H14B H Uiso 0.17340 -0.01400 0.32130 1.000 0.0740 calc R
H15A H Uiso 0.29240 0.08240 0.41320 1.000 0.0740 calc R
H15B H Uiso 0.32250 0.20030 0.35710 1.000 0.0740 calc R
H16A H Uiso 0.23790 0.50140 0.29940 1.000 0.0890 calc R
H16B H Uiso 0.16670 0.56460 0.32910 1.000 0.0890 calc R
H17A H Uiso 0.08730 0.29410 0.27350 1.000 0.0760 calc R
H17B H Uiso 0.10900 0.41290 0.21250 1.000 0.0760 calc R
H18A H Uiso 0.26650 0.56750 0.45820 1.000 0.1580 calc R
H18B H Uiso 0.34010 0.49910 0.43270 1.000 0.1580 calc R
H18C H Uiso 0.31590 0.37840 0.49160 1.000 0.1580 calc R

loop_
_atom_type_symbol
_atom_type_description
_atom_type_scat_dispersion_real
_atom_type_scat_dispersion_imag
_atom_type_scat_source
O O 0.0106 0.0060 'International Tables Vol C Tables 4.2.6.8 and 6.1.1.4'
N N 0.0061 0.0033 'International Tables Vol C Tables 4.2.6.8 and 6.1.1.4'
F F 0.0171 0.0103 'International Tables Vol C Tables 4.2.6.8 and 6.1.1.4'
H H 0.0000 0.0000 'International Tables Vol C Tables 4.2.6.8 and 6.1.1.4'
C C 0.0033 0.0016 'International Tables Vol C Tables 4.2.6.8 and 6.1.1.4'

loop_
_geom_angle_atom_site_label_1
_geom_angle_atom_site_label_2
_geom_angle_atom_site_label_3
_geom_angle
_geom_angle_site_symmetry_3
_geom_angle_publ_flag
C7 O4 C11 112.8(4) . yes
C10 O2 H3 109.00 . no
C1 N1 C8 120.4(4) . yes
C1 N1 C12 119.8(4) . yes
C8 N1 C12 119.7(4) . yes
C6 N2 C14 124.7(6) . yes
C6 N2 C17 118.9(5) . yes
C14 N2 C17 112.5(4) . yes
C15 N3 C18 111.4(6) . yes
C16 N3 C18 112.6(7) . yes
C15 N3 C16 110.8(5) . yes
C15 N3 H3N 105(4) . no
C16 N3 H3N 103(4) . no
C18 N3 H3N 114(4) . no
N1 C1 C2 122.6(5) . yes
C1 C2 C3 120.1(5) . no
C1 C2 C10 118.2(5) . no
C3 C2 C10 121.7(5) . no
C2 C3 C9 116.5(5) . no
O3 C3 C9 121.0(5) . yes
O3 C3 C2 122.5(5) . yes
C5 C4 C9 118.0(5) . no
F1 C5 C6 117.2(5) . yes
C4 C5 C6 124.3(5) . no
F1 C5 C4 118.5(5) . yes
N2 C6 C5 118.3(5) . yes
N2 C6 C7 124.8(5) . yes
C5 C6 C7 116.9(5) . no
O4 C7 C6 117.6(5) . yes
C6 C7 C8 119.6(5) . no
O4 C7 C8 122.6(5) . yes
N1 C8 C7 118.7(5) . yes
N1 C8 C9 120.0(5) . yes
C7 C8 C9 121.3(5) . no
C4 C9 C8 119.7(4) . no
C3 C9 C4 120.0(4) . no
C3 C9 C8 120.3(5) . no
O1 C10 C2 124.4(5) . yes
O2 C10 C2 115.1(5) . yes
O1 C10 O2 120.5(5) . yes
O4 C11 C12 109.5(5) . yes
N1 C12 C11 107.4(4) . yes
N1 C12 C13 111.0(6) . yes
C11 C12 C13 112.6(5) . no
N2 C14 C15 113.3(6) . yes
N3 C15 C14 112.5(5) . yes
N3 C16 C17 111.6(6) . yes
N2 C17 C16 110.3(6) . yes
N1 C1 H1 119.00 . no
C2 C1 H1 119.00 . no
C5 C4 H4 121.00 . no
C9 C4 H4 121.00 . no
O4 C11 H11A 110.00 . no
O4 C11 H11B 110.00 . no
C12 C11 H11A 110.00 . no
C12 C11 H11B 110.00 . no
H11A C11 H11B 108.00 . no
N1 C12 H12 109.00 . no
C11 C12 H12 109.00 . no
C13 C12 H12 109.00 . no
C12 C13 H13A 110.00 . no
C12 C13 H13B 109.00 . no
C12 C13 H13C 109.00 . no
H13A C13 H13B 109.00 . no
H13A C13 H13C 109.00 . no
H13B C13 H13C 109.00 . no
N2 C14 H14A 109.00 . no
N2 C14 H14B 109.00 . no
C15 C14 H14A 109.00 . no
C15 C14 H14B 109.00 . no
H14A C14 H14B 108.00 . no
N3 C15 H15A 109.00 . no
N3 C15 H15B 109.00 . no
C14 C15 H15A 109.00 . no
C14 C15 H15B 109.00 . no
H15A C15 H15B 108.00 . no
N3 C16 H16A 109.00 . no
N3 C16 H16B 109.00 . no
C17 C16 H16A 109.00 . no
C17 C16 H16B 109.00 . no
H16A C16 H16B 108.00 . no
N2 C17 H17A 110.00 . no
N2 C17 H17B 110.00 . no
C16 C17 H17A 110.00 . no
C16 C17 H17B 110.00 . no
H17A C17 H17B 108.00 . no
N3 C18 H18A 109.00 . no
N3 C18 H18B 110.00 . no
N3 C18 H18C 109.00 . no
H18A C18 H18B 110.00 . no
H18A C18 H18C 109.00 . no
H18B C18 H18C 109.00 . no
O5B C19B O6B 122.1(15) . yes
O5B C19B C20B 109.8(12) . yes
O6B C19B C20B 126.7(16) . yes
C19B C20B C20B 112.9(14) 2_656 no
O5A C19A O6A 134(2) . yes
O5A C19A C20A 100.7(15) . yes
O6A C19A C20A 125(2) . yes
C19A C20A C20A 128.6(18) 2_656 no

loop_
_geom_bond_atom_site_label_1
_geom_bond_atom_site_label_2
_geom_bond_distance
_geom_bond_site_symmetry_2
_geom_bond_publ_flag
F1 C5 1.366(7) . yes
O1 C10 1.219(8) . yes
O2 C10 1.321(7) . yes
O3 C3 1.274(7) . yes
O4 C7 1.365(7) . yes
O4 C11 1.472(7) . yes
O2 H3 0.8200 . no
O5B C19B 1.322(17) . yes
O6B C19B 1.22(2) . yes
O5A C19A 1.43(2) . yes
O6A C19A 0.92(2) . yes
N1 C1 1.339(7) . yes
N1 C8 1.410(7) . yes
N1 C12 1.486(7) . yes
N2 C17 1.462(10) . yes
N2 C14 1.454(8) . yes
N2 C6 1.408(7) . yes
N3 C18 1.518(11) . yes
N3 C15 1.481(10) . yes
N3 C16 1.471(10) . yes
N3 H3N 0.81(5) . no
C1 C2 1.388(8) . no
C2 C10 1.488(8) . no
C2 C3 1.416(8) . no
C3 C9 1.473(7) . no
C4 C5 1.363(8) . no
C4 C9 1.410(8) . no
C5 C6 1.405(8) . no
C6 C7 1.395(8) . no
C7 C8 1.413(8) . no
C8 C9 1.373(7) . no
C11 C12 1.534(9) . no
C12 C13 1.514(12) . no
C14 C15 1.515(9) . no
C16 C17 1.519(11) . no
C1 H1 0.9300 . no
C4 H4 0.9300 . no
C11 H11B 0.9700 . no
C11 H11A 0.9700 . no
C12 H12 0.9800 . no
C13 H13C 0.9600 . no
C13 H13A 0.9600 . no
C13 H13B 0.9600 . no
C14 H14B 0.9700 . no
C14 H14A 0.9700 . no
C15 H15B 0.9700 . no
C15 H15A 0.9700 . no
C16 H16B 0.9700 . no
C16 H16A 0.9700 . no
C17 H17B 0.9700 . no
C17 H17A 0.9700 . no
C18 H18C 0.9600 . no
C18 H18B 0.9600 . no
C18 H18A 0.9600 . no
C19B C20B 1.57(2) . no
C20B C20B 1.157(18) 2_656 no
C19A C20A 1.74(3) . no
C20A C20A 1.22(2) 2_656 no

loop_
_geom_contact_atom_site_label_1
_geom_contact_atom_site_label_2
_geom_contact_distance
_geom_contact_site_symmetry_2
_geom_contact_publ_flag
F1 N2 2.698(6) . no
F1 C17 2.898(8) . no
F1 H17B 2.4500 . no
F1 H4 2.5200 2_555 no
F1 H13B 2.5600 3_445 no
O1 C1 3.259(8) 2_655 no
O1 C12 3.264(8) 2_655 no
O1 C5 3.373(10) 4_545 no
O2 O3 2.519(7) . no
O2 C7 3.414(10) 4_555 no
O2 O8 2.99(2) 4_545 no
O3 O2 2.519(7) . no
O3 C13 3.355(10) 4_545 no
O3 C8 3.363(9) 4_555 no
O4 N1 2.825(6) . no
O4 C15 3.073(7) . no
O4 C14 2.874(8) . no
O4 N2 2.831(7) . no
O5A C16 3.382(16) 4_556 no
O5A C18 3.155(17) . no
O5A N3 2.668(15) 4_556 no
O5A C18 3.176(18) 4_556 no
O5B O7 2.628(17) . no
O5B N3 2.795(11) 4_556 no
O5B C18 3.100(14) . no
O6A C16 3.115(16) 4_556 no
O6A O7 2.553(19) 1_565 no
O6A N3 3.242(15) 4_556 no
O6B O7 3.14(2) 1_565 no
O6B C18 3.27(2) 4_556 no
O6B N3 3.17(2) 4_556 no
O7 O6A 2.553(19) 1_545 no
O7 C20B 3.31(2) . no
O7 C19A 3.16(2) 1_545 no
O7 O5B 2.628(17) . no
O7 O6B 3.14(2) 1_545 no
O7 O8 2.74(3) 2_656 no
O8 O2 2.99(2) 4_555 no
O8 C16 3.08(3) . no
O8 C18 3.40(2) . no
O8 O7 2.74(3) 2_656 no
O1 H12 2.5000 2_655 no
O1 H1 2.4000 2_655 no
O1 H17B 2.6700 4_545 no
O1 H1 2.5300 . no
O2 H16A 2.7800 4_545 no
O3 H4 2.5600 . no
O3 H13A 2.7600 4_545 no
O3 H3 1.8000 . no
O3 H11A 2.7000 4_555 no
O4 H13A 2.6700 . no
O4 H15B 2.4300 . no
O4 H14A 2.5000 . no
O5A H18A 2.7100 . no
O5A H3N 1.93(6) 4_556 no
O5B H18A 2.8200 . no
O5B H17A 2.8900 4_556 no
O5B H3N 1.99(6) 4_556 no
O6A H18A 2.8700 4_556 no
O6A H16B 2.3800 4_556 no
O6A H3N 2.85(6) 4_556 no
O6A H18C 2.7800 1_565 no
O6A H11B 2.7500 2_666 no
O6B H18A 2.6800 4_556 no
O6B H16B 2.8700 4_556 no
O6B H15A 2.5700 1_565 no
O6B H18C 2.7300 1_565 no
O6B H3N 2.68(6) 4_556 no
O8 H16A 2.1600 . no
O8 H13A 2.7900 . no
O8 H18B 2.6400 . no
O8 H3 2.8200 4_555 no
N1 O4 2.825(6) . no
N2 N3 2.888(8) . no
N2 O4 2.831(7) . no
N2 F1 2.698(6) . no
N3 O5A 2.668(15) 4_546 no
N3 O6A 3.242(15) 4_546 no
N3 C19A 3.26(2) 4_546 no
N3 C19B 3.378(15) 4_546 no
N3 N2 2.888(8) . no
N3 O5B 2.795(11) 4_546 no
N3 O6B 3.17(2) 4_546 no
C1 C4 3.579(10) 4_545 no
C1 O1 3.259(8) 2_655 no
C2 C4 3.430(10) 4_545 no
C2 C9 3.542(10) 4_555 no
C2 C9 3.494(10) 4_545 no
C3 C8 3.568(10) 4_555 no
C3 C9 3.560(10) 4_545 no
C3 C9 3.528(10) 4_555 no
C4 C1 3.579(10) 4_555 no
C4 C2 3.430(10) 4_555 no
C4 C10 3.528(11) 4_555 no
C5 C10 3.390(11) 4_555 no
C5 O1 3.373(10) 4_555 no
C7 C13 3.483(11) . no
C7 O2 3.414(10) 4_545 no
C8 O3 3.363(9) 4_545 no
C8 C3 3.568(10) 4_545 no
C9 C3 3.560(10) 4_555 no
C9 C2 3.494(10) 4_555 no
C9 C2 3.542(10) 4_545 no
C9 C3 3.528(10) 4_545 no
C10 C5 3.390(11) 4_545 no
C10 C4 3.528(11) 4_545 no
C12 O1 3.264(8) 2_655 no
C13 O3 3.355(10) 4_555 no
C13 C7 3.483(11) . no
C14 O4 2.874(8) . no
C15 O4 3.073(7) . no
C16 C19A 3.43(2) 4_546 no
C16 O5A 3.382(16) 4_546 no
C16 O6A 3.115(16) 4_546 no
C16 O8 3.08(3) . no
C17 F1 2.898(8) . no
C18 O5A 3.176(18) 4_546 no
C18 O5B 3.100(14) . no
C18 O5A 3.155(17) . no
C18 O8 3.40(2) . no
C18 O6B 3.27(2) 4_546 no
C19A N3 3.26(2) 4_556 no
C19A O7 3.16(2) 1_565 no
C19A C16 3.43(2) 4_556 no
C19B N3 3.378(15) 4_556 no
C20B O7 3.31(2) . no
C1 H13B 2.9900 . no
C3 H3 2.3100 . no
C5 H17B 2.7100 . no
C7 H13A 3.0700 . no
C7 H14A 2.8400 . no
C8 H13A 3.0900 . no
C8 H11A 2.9100 . no
C17 H12 3.0300 3_455 no
C19A H16B 2.9000 4_556 no
C19A H3N 2.68(6) 4_556 no
C19A H11B 2.9400 2_666 no
C19B H3N 2.67(6) 4_556 no
H1 O1 2.5300 . no
H1 O1 2.4000 2_655 no
H1 H12 2.3600 . no
H3 C3 2.3100 . no
H3 O3 1.8000 . no
H3 O8 2.8200 4_545 no
H3N O5B 1.99(6) 4_546 no
H3N O6B 2.68(6) 4_546 no
H3N O5A 1.93(6) 4_546 no
H3N O6A 2.85(6) 4_546 no
H3N C19B 2.67(6) 4_546 no
H3N H14B 2.5500 . no
H3N H17A 2.4100 . no
H3N C19A 2.68(6) 4_546 no
H4 F1 2.5200 2_555 no
H4 O3 2.5600 . no
H11A C8 2.9100 . no
H11A O3 2.7000 4_545 no
H11B H13C 2.5500 . no
H11B O6A 2.7500 2_646 no
H11B C19A 2.9400 2_646 no
H12 H17B 2.2900 3_545 no
H12 C17 3.0300 3_545 no
H12 H1 2.3600 . no
H12 O1 2.5000 2_655 no
H13A O8 2.7900 . no
H13A C7 3.0700 . no
H13A C8 3.0900 . no
H13A O4 2.6700 . no
H13A O3 2.7600 4_555 no
H13B C1 2.9900 . no
H13B F1 2.5600 3_555 no
H13C H11B 2.5500 . no
H14A C7 2.8400 . no
H14A O4 2.5000 . no
H14B H3N 2.5500 . no
H14B H17A 2.5700 . no
H15A H18C 2.4900 . no
H15A O6B 2.5700 1_545 no
H15B H16A 2.5600 . no
H15B O4 2.4300 . no
H15B H18B 2.4800 . no
H16A O8 2.1600 . no
H16A H15B 2.5600 . no
H16A H18B 2.5500 . no
H16A O2 2.7800 4_555 no
H16B O6B 2.8700 4_546 no
H16B H18A 2.4700 . no
H16B O6A 2.3800 4_546 no
H16B C19A 2.9000 4_546 no
H17A H3N 2.4100 . no
H17A O5B 2.8900 4_546 no
H17A H14B 2.5700 . no
H17B H12 2.2900 3_455 no
H17B O1 2.6700 4_555 no
H17B F1 2.4500 . no
H17B C5 2.7100 . no
H18A O5A 2.7100 . no
H18A O6B 2.6800 4_546 no
H18A H16B 2.4700 . no
H18A O5B 2.8200 . no
H18A O6A 2.8700 4_546 no
H18B O8 2.6400 . no
H18B H15B 2.4800 . no
H18B H16A 2.5500 . no
H18C H15A 2.4900 . no
H18C O6A 2.7800 1_545 no
H18C O6B 2.7300 1_545 no

loop_
_geom_hbond_atom_site_label_D
_geom_hbond_atom_site_label_H
_geom_hbond_atom_site_label_A
_geom_hbond_distance_DH
_geom_hbond_distance_HA
_geom_hbond_distance_DA
_geom_hbond_angle_DHA
_geom_hbond_site_symmetry_A
_geom_hbond_publ_flag
O2 H3 O3 0.8200 1.8000 2.519(7) 145.00 . yes
N3 H3N O5B 0.81(5) 1.99(6) 2.795(11) 175(3) 4_546 yes
C1 H1 O1 0.9300 2.5300 2.840(8) 100.00 . yes
C1 H1 O1 0.9300 2.4000 3.259(8) 154.00 2_655 yes
C4 H4 F1 0.9300 2.5200 3.430(7) 168.00 2_555 yes
C12 H12 O1 0.9800 2.5000 3.264(8) 134.00 2_655 yes
C14 H14A O4 0.9700 2.5000 2.874(8) 102.00 . yes
C15 H15A O6B 0.9700 2.5700 3.43(2) 148.00 1_545 yes
C15 H15B O4 0.9700 2.4300 3.073(7) 124.00 . yes
C16 H16A O8 0.9700 2.1600 3.08(3) 157.00 . yes
C17 H17B F1 0.9700 2.4500 2.898(8) 108.00 . yes

loop_
_geom_torsion_atom_site_label_1
_geom_torsion_atom_site_label_2
_geom_torsion_atom_site_label_3
_geom_torsion_atom_site_label_4
_geom_torsion
_geom_torsion_site_symmetry_3
_geom_torsion_site_symmetry_4
_geom_torsion_publ_flag
C11 O4 C7 C6 157.6(6) . . no
C11 O4 C7 C8 -27.0(9) . . no
C7 O4 C11 C12 56.6(7) . . no
C8 N1 C1 C2 -3.6(10) . . no
C12 N1 C1 C2 -177.9(6) . . no
C1 N1 C12 C13 84.6(7) . . no
C8 N1 C12 C13 -89.8(6) . . no
C1 N1 C8 C9 0.7(9) . . no
C1 N1 C8 C7 -179.4(6) . . no
C12 N1 C8 C7 -5.2(9) . . no
C12 N1 C8 C9 175.0(6) . . no
C8 N1 C12 C11 33.8(8) . . no
C1 N1 C12 C11 -151.9(6) . . no
C6 N2 C14 C15 105.6(7) . . no
C17 N2 C6 C5 -61.2(8) . . no
C14 N2 C6 C7 -36.3(11) . . no
C14 N2 C17 C16 55.1(8) . . no
C6 N2 C17 C16 -103.6(6) . . no
C17 N2 C6 C7 119.5(7) . . no
C14 N2 C6 C5 143.0(7) . . no
C17 N2 C14 C15 -51.6(7) . . no
C15 N3 C16 C17 56.0(8) . . no
C18 N3 C16 C17 -178.4(6) . . no
C18 N3 C15 C14 -177.6(6) . . no
C16 N3 C15 C14 -51.4(8) . . no
N1 C1 C2 C3 3.8(10) . . no
N1 C1 C2 C10 -177.1(6) . . no
C1 C2 C3 C9 -1.2(9) . . no
C1 C2 C10 O2 179.8(7) . . no
C1 C2 C3 O3 177.7(6) . . no
C3 C2 C10 O2 -1.1(10) . . no
C10 C2 C3 C9 179.8(6) . . no
C1 C2 C10 O1 1.2(11) . . no
C10 C2 C3 O3 -1.4(10) . . no
C3 C2 C10 O1 -179.7(7) . . no
C2 C3 C9 C4 177.4(6) . . no
O3 C3 C9 C8 179.5(6) . . no
O3 C3 C9 C4 -1.4(9) . . no
C2 C3 C9 C8 -1.6(9) . . no
C9 C4 C5 F1 -179.7(6) . . no
C9 C4 C5 C6 -1.8(11) . . no
C5 C4 C9 C8 0.2(10) . . no
C5 C4 C9 C3 -178.9(6) . . no
F1 C5 C6 C7 178.1(6) . . no
F1 C5 C6 N2 -1.3(10) . . no
C4 C5 C6 N2 -179.2(7) . . no
C4 C5 C6 C7 0.3(11) . . no
N2 C6 C7 O4 -2.3(11) . . no
N2 C6 C7 C8 -177.8(7) . . no
C5 C6 C7 O4 178.4(6) . . no
C5 C6 C7 C8 2.9(10) . . no
C6 C7 C8 N1 175.6(6) . . no
O4 C7 C8 C9 -179.8(6) . . no
O4 C7 C8 N1 0.3(10) . . no
C6 C7 C8 C9 -4.5(10) . . no
C7 C8 C9 C3 -178.0(6) . . no
N1 C8 C9 C3 1.9(9) . . no
C7 C8 C9 C4 3.0(10) . . no
N1 C8 C9 C4 -177.2(6) . . no
O4 C11 C12 C13 64.1(6) . . no
O4 C11 C12 N1 -58.5(6) . . no
N2 C14 C15 N3 49.5(7) . . no
N3 C16 C17 N2 -57.9(8) . . no
O5B C19B C20B C20B 101.1(19) . 2_656 no
O6B C19B C20B C20B -66(3) . 2_656 no
C19B C20B C20B C19B 155.2(14) 2_656 2_656 no
